data_7204676
loop_
_publ_author_name
'Vinodu, Mikki'
'Goldberg, Israel'

_publ_section_title
;
 New assembly modes of porphyrin-based networks
;
_journal_issue 36
_journal_name_full CrystEngComm
_journal_page_first 204
_journal_paper_doi 10.1039/b304665f
_journal_volume 5
_journal_year 2003
_chemical_formula_moiety '(C45 H33 Cl2 N5 O3), 3/4(C2 H4 Cl2)'
_chemical_formula_sum 'C46.5 H36 Cl3.5 N5 O3'
_chemical_formula_weight 836.88
_chemical_name_systematic
; 
? 
;
_space_group_IT_number 2
_symmetry_cell_setting triclinic
_symmetry_space_group_name_Hall '-P 1'
_symmetry_space_group_name_H-M 'P -1'
_atom_sites_solution_hydrogens geom
_atom_sites_solution_primary direct
_atom_sites_solution_secondary difmap
_audit_creation_method SHELXL-97
_cell_angle_alpha 83.7610(10)
_cell_angle_beta 77.3240(11)
_cell_angle_gamma 88.522(2)
_cell_formula_units_Z 2
_cell_length_a 8.0600(2)
_cell_length_b 15.0390(4)
_cell_length_c 16.8170(6)
_cell_measurement_reflns_used 6198
_cell_measurement_temperature 110(2)
_cell_measurement_theta_max 28.18
_cell_measurement_theta_min 1.94
_cell_volume 1976.99(10)
_computing_cell_refinement Denzo
_computing_data_collection 'Collect, Nonius B.V.'
_computing_data_reduction Denzo
_computing_structure_refinement 'SHELXL-97 (Sheldrick, 1997)'
_computing_structure_solution SIR-92
_diffrn_ambient_temperature 110(2)
_diffrn_detector_area_resol_mean '56 microns'
_diffrn_measured_fraction_theta_full 0.956
_diffrn_measured_fraction_theta_max 0.956
_diffrn_measurement_device_type 'Nonius KappaCCD'
_diffrn_measurement_method '1 deg. Phi & Omega scans'
_diffrn_radiation_monochromator graphite
_diffrn_radiation_source 'fine-focus sealed tube'
_diffrn_radiation_type MoK\a
_diffrn_radiation_wavelength 0.71073
_diffrn_reflns_av_R_equivalents 0.0000
_diffrn_reflns_av_sigmaI/netI 0.0637
_diffrn_reflns_limit_h_max 10
_diffrn_reflns_limit_h_min 0
_diffrn_reflns_limit_k_max 19
_diffrn_reflns_limit_k_min -19
_diffrn_reflns_limit_l_max 21
_diffrn_reflns_limit_l_min -21
_diffrn_reflns_number 9191
_diffrn_reflns_theta_full 28.18
_diffrn_reflns_theta_max 28.18
_diffrn_reflns_theta_min 1.94
_exptl_absorpt_coefficient_mu 0.316
_exptl_absorpt_correction_T_max 0.9541
_exptl_absorpt_correction_T_min 0.8839
_exptl_absorpt_correction_type multi-scan
_exptl_absorpt_process_details '(Blessing, 1995)'
_exptl_crystal_colour drak-brown
_exptl_crystal_density_diffrn 1.406
_exptl_crystal_density_method 'not measured'
_exptl_crystal_description prisms
_exptl_crystal_F_000 867
_exptl_crystal_size_max 0.40
_exptl_crystal_size_mid 0.30
_exptl_crystal_size_min 0.15
_refine_diff_density_max 0.606
_refine_diff_density_min -0.915
_refine_diff_density_rms 0.074
_refine_ls_extinction_method none
_refine_ls_goodness_of_fit_ref 1.006
_refine_ls_hydrogen_treatment mixed
_refine_ls_matrix_type full
_refine_ls_number_parameters 573
_refine_ls_number_reflns 9191
_refine_ls_number_restraints 0
_refine_ls_restrained_S_all 1.006
_refine_ls_R_factor_all 0.1054
_refine_ls_R_factor_gt 0.0661
_refine_ls_shift/su_max 0.167
_refine_ls_shift/su_mean 0.018
_refine_ls_structure_factor_coef Fsqd
_refine_ls_weighting_details 'calc w=1/[\s^2^(Fo^2^)+(0.0913P)^2^+2.3130P] where P=(Fo^2^+2Fc^2^)/3'
_refine_ls_weighting_scheme calc
_refine_ls_wR_factor_gt 0.1686
_refine_ls_wR_factor_ref 0.1933
_reflns_number_gt 6198
_reflns_number_total 9191
_reflns_threshold_expression >2sigma(I)
_cod_data_source_file b304665f.txt
_cod_data_source_block Compound-2
_cod_original_sg_symbol_H-M P-1
_cod_original_formula_sum 'C46.50 H36 Cl3.50 N5 O3'
_cod_database_code 7204676

loop_
_symmetry_equiv_pos_as_xyz
'x, y, z'
'-x, -y, -z'

loop_
_atom_site_label
_atom_site_type_symbol
_atom_site_fract_x
_atom_site_fract_y
_atom_site_fract_z
_atom_site_U_iso_or_equiv
_atom_site_adp_type
_atom_site_occupancy
_atom_site_symmetry_multiplicity
_atom_site_calc_flag
_atom_site_refinement_flags
_atom_site_disorder_assembly
_atom_site_disorder_group
Cl1 Cl 0.09682(11) 0.58039(5) 0.06936(5) 0.0367(2) Uani 1 1 d . . .
Cl2 Cl 0.24663(13) 0.23122(7) 1.09100(6) 0.0570(3) Uani 1 1 d . . .
C1 C 0.5917(4) -0.13996(19) 0.60388(18) 0.0260(6) Uani 1 1 d . . .
C2 C 0.5525(4) -0.21357(19) 0.56214(18) 0.0269(6) Uani 1 1 d . . .
H2 H 0.4870 -0.2649 0.5867 0.032 Uiso 1 1 calc R . .
C3 C 0.6264(4) -0.19572(19) 0.48177(18) 0.0263(6) Uani 1 1 d . . .
H3 H 0.6225 -0.2323 0.4396 0.032 Uiso 1 1 calc R . .
C4 C 0.7120(4) -0.11096(19) 0.47178(18) 0.0256(6) Uani 1 1 d . . .
C5 C 0.8087(4) -0.06919(18) 0.39754(17) 0.0248(6) Uani 1 1 d . . .
C6 C 0.8734(4) 0.01858(19) 0.38725(17) 0.0257(6) Uani 1 1 d . . .
C7 C 0.9883(4) 0.0583(2) 0.31477(18) 0.0279(6) Uani 1 1 d . . .
H7 H 1.0390 0.0293 0.2679 0.033 Uiso 1 1 calc R . .
C8 C 1.0110(4) 0.1451(2) 0.32585(17) 0.0274(6) Uani 1 1 d . . .
H8 H 1.0795 0.1882 0.2881 0.033 Uiso 1 1 calc R . .
C9 C 0.9107(4) 0.15914(19) 0.40598(17) 0.0253(6) Uani 1 1 d . . .
C10 C 0.8956(3) 0.24070(19) 0.44045(17) 0.0251(6) Uani 1 1 d . . .
C11 C 0.8147(4) 0.25215(18) 0.52127(17) 0.0247(6) Uani 1 1 d . . .
C12 C 0.7939(4) 0.33606(19) 0.55656(18) 0.0284(6) Uani 1 1 d . . .
H12 H 0.8279 0.3933 0.5287 0.034 Uiso 1 1 calc R . .
C13 C 0.7169(4) 0.31824(19) 0.63673(18) 0.0276(6) Uani 1 1 d . . .
H13 H 0.6879 0.3606 0.6756 0.033 Uiso 1 1 calc R . .
C14 C 0.6872(4) 0.22325(18) 0.65224(17) 0.0248(6) Uani 1 1 d . . .
C15 C 0.6261(4) 0.17659(19) 0.73006(17) 0.0258(6) Uani 1 1 d . . .
C16 C 0.6083(4) 0.08257(19) 0.74593(17) 0.0263(6) Uani 1 1 d . . .
C17 C 0.5584(4) 0.0332(2) 0.82540(19) 0.0313(7) Uani 1 1 d . . .
H17 H 0.5429 0.0566 0.8768 0.038 Uiso 1 1 calc R . .
C18 C 0.5377(4) -0.0532(2) 0.81322(18) 0.0297(6) Uani 1 1 d . . .
H18 H 0.5069 -0.1018 0.8546 0.036 Uiso 1 1 calc R . .
C19 C 0.5709(4) -0.05769(19) 0.72624(17) 0.0262(6) Uani 1 1 d . . .
C20 C 0.5461(4) -0.13373(18) 0.68862(17) 0.0248(6) Uani 1 1 d . . .
N21 N 0.6850(3) -0.07823(16) 0.54648(14) 0.0251(5) Uani 1 1 d . . .
H21 H 0.7119 -0.0261 0.5576 0.027(17) Uiso 0.50 1 d PR . .
N22 N 0.8332(3) 0.08061(15) 0.44239(15) 0.0255(5) Uani 1 1 d . . .
H22 H 0.7750 0.0731 0.4909 0.017(15) Uiso 0.50 1 d PR . .
N23 N 0.7458(3) 0.18519(16) 0.58151(14) 0.0243(5) Uani 1 1 d . . .
H23 H 0.7530 0.1339 0.5681 0.04(2) Uiso 0.50 1 d PR . .
N24 N 0.6197(3) 0.02566(15) 0.68673(15) 0.0257(5) Uani 1 1 d . . .
H24 H 0.6555 0.0421 0.6306 0.05(2) Uiso 0.50 1 d PR . .
C25 C 0.4698(4) -0.21455(19) 0.74322(17) 0.0257(6) Uani 1 1 d . . .
C26 C 0.3161(4) -0.2106(2) 0.80090(17) 0.0273(6) Uani 1 1 d . . .
H26 H 0.2561 -0.1555 0.8051 0.033 Uiso 1 1 calc R . .
C27 C 0.2498(4) -0.2863(2) 0.85214(18) 0.0288(6) Uani 1 1 d . . .
H27 H 0.1467 -0.2821 0.8918 0.035 Uiso 1 1 calc R . .
C28 C 0.3339(4) -0.36746(19) 0.84541(17) 0.0273(6) Uani 1 1 d . . .
C29 C 0.4872(4) -0.3728(2) 0.78794(18) 0.0293(6) Uani 1 1 d . . .
H29 H 0.5457 -0.4283 0.7831 0.035 Uiso 1 1 calc R . .
C30 C 0.5533(4) -0.29699(19) 0.73820(18) 0.0280(6) Uani 1 1 d . . .
H30 H 0.6580 -0.3011 0.6996 0.034 Uiso 1 1 calc R . .
O31 O 0.2738(3) -0.44486(14) 0.89220(13) 0.0355(5) Uani 1 1 d . . .
H31 H 0.1976 -0.4325 0.9377 0.084(16) Uiso 1 1 d R . .
C32 C 0.8410(3) -0.11869(19) 0.32332(17) 0.0254(6) Uani 1 1 d . . .
C33 C 0.9167(3) -0.20312(19) 0.32126(18) 0.0258(6) Uani 1 1 d . . .
H33 H 0.9435 -0.2326 0.3698 0.031 Uiso 1 1 calc R . .
C34 C 0.9538(4) -0.2452(2) 0.24919(18) 0.0279(6) Uani 1 1 d . . .
H34 H 1.0073 -0.3022 0.2486 0.033 Uiso 1 1 calc R . .
C35 C 0.9122(4) -0.2032(2) 0.17852(18) 0.0303(6) Uani 1 1 d . . .
C36 C 0.8298(4) -0.1214(2) 0.18084(19) 0.0341(7) Uani 1 1 d . . .
H36 H 0.7957 -0.0940 0.1334 0.041 Uiso 1 1 calc R . .
C37 C 0.7968(4) -0.0792(2) 0.25184(18) 0.0302(6) Uani 1 1 d . . .
H37 H 0.7429 -0.0223 0.2519 0.036 Uiso 1 1 calc R . .
O38 O 0.9464(3) -0.23835(16) 0.10464(13) 0.0390(5) Uani 1 1 d . . .
H38 H 0.9971 -0.2994 0.1085 0.14(3) Uiso 1 1 d R . .
C39 C 0.9701(4) 0.32254(18) 0.38690(17) 0.0249(6) Uani 1 1 d . . .
C40 C 1.0932(4) 0.37337(19) 0.40827(18) 0.0284(6) Uani 1 1 d . . .
H40 H 1.1291 0.3566 0.4580 0.034 Uiso 1 1 calc R . .
C41 C 1.1635(4) 0.44815(19) 0.35751(18) 0.0287(6) Uani 1 1 d . . .
H41 H 1.2458 0.4827 0.3731 0.034 Uiso 1 1 calc R . .
C42 C 1.1140(4) 0.47294(19) 0.28371(18) 0.0283(6) Uani 1 1 d . . .
C43 C 0.9897(4) 0.4239(2) 0.26199(18) 0.0300(6) Uani 1 1 d . . .
H43 H 0.9535 0.4411 0.2125 0.036 Uiso 1 1 calc R . .
C44 C 0.9193(4) 0.34946(19) 0.31337(18) 0.0281(6) Uani 1 1 d . . .
H44 H 0.8347 0.3160 0.2983 0.034 Uiso 1 1 calc R . .
O45 O 1.1944(3) 0.54500(14) 0.23458(13) 0.0347(5) Uani 1 1 d . . .
H45 H 1.1592 0.5549 0.1813 0.072(14) Uiso 1 1 d R . .
C46 C 0.5740(4) 0.23132(19) 0.79984(17) 0.0262(6) Uani 1 1 d . . .
C47 C 0.6429(4) 0.2184(2) 0.86949(18) 0.0289(6) Uani 1 1 d . . .
H47 H 0.7291 0.1746 0.8724 0.035 Uiso 1 1 calc R . .
C48 C 0.5873(4) 0.2682(2) 0.93366(19) 0.0315(7) Uani 1 1 d . . .
H48 H 0.6341 0.2579 0.9810 0.038 Uiso 1 1 calc R . .
N49 N 0.4680(3) 0.33132(16) 0.93065(15) 0.0299(6) Uani 1 1 d . . .
C50 C 0.4006(4) 0.3479(2) 0.86361(19) 0.0309(6) Uani 1 1 d . . .
H50 H 0.3177 0.3937 0.8618 0.037 Uiso 1 1 calc R . .
C51 C 0.4512(4) 0.29892(19) 0.79816(18) 0.0283(6) Uani 1 1 d . . .
H51 H 0.4029 0.3109 0.7514 0.034 Uiso 1 1 calc R . .
C52 C 0.4042(5) 0.3808(2) 1.0026(2) 0.0411(8) Uani 1 1 d . . .
H52A H 0.3934 0.4450 0.9839 0.049 Uiso 1 1 calc R . .
H52B H 0.4878 0.3755 1.0382 0.049 Uiso 1 1 calc R . .
C53 C 0.2344(5) 0.3465(3) 1.0519(2) 0.0484(9) Uani 1 1 d . . .
H53A H 0.1499 0.3531 1.0169 0.058 Uiso 1 1 calc R . .
H53B H 0.1953 0.3829 1.0982 0.058 Uiso 1 1 calc R . .
Cl3A Cl 0.7518(14) 0.0495(8) 0.0069(7) 0.077(3) Uani 0.358(3) 1 d P . .
Cl3B Cl 0.7468(16) 0.0309(10) -0.0080(8) 0.113(5) Uani 0.358(3) 1 d P . .
C54 C 0.9607(10) 0.0402(4) 0.0189(4) 0.076(2) Uani 0.717(5) 1 d P . .
H54A H 1.0235 0.0951 -0.0077 0.092 Uiso 0.717(5) 1 d PR . .
H54B H 0.9586 0.0347 0.0783 0.092 Uiso 0.717(5) 1 d PR . .
Cl4 Cl 0.2853(3) 0.43544(15) 0.58329(18) 0.0933(7) Uani 0.70 1 d P . .
C55A C 0.452(2) 0.5069(10) 0.5487(12) 0.069(5) Uani 0.40 1 d P . .
C55B C 0.474(4) 0.4616(16) 0.4991(17) 0.101(11) Uani 0.30 1 d P . .

loop_
_atom_site_aniso_label
_atom_site_aniso_U_11
_atom_site_aniso_U_22
_atom_site_aniso_U_33
_atom_site_aniso_U_23
_atom_site_aniso_U_13
_atom_site_aniso_U_12
Cl1 0.0475(5) 0.0326(4) 0.0286(4) -0.0032(3) -0.0052(3) -0.0038(3)
Cl2 0.0526(6) 0.0592(6) 0.0514(6) 0.0099(5) -0.0026(4) 0.0042(5)
C1 0.0253(14) 0.0229(14) 0.0299(15) -0.0028(11) -0.0060(11) 0.0006(11)
C2 0.0268(14) 0.0222(14) 0.0318(15) -0.0037(11) -0.0063(11) -0.0019(11)
C3 0.0287(15) 0.0231(14) 0.0283(15) -0.0056(11) -0.0075(11) -0.0013(11)
C4 0.0256(14) 0.0229(14) 0.0297(15) -0.0053(11) -0.0084(11) 0.0018(11)
C5 0.0244(14) 0.0231(14) 0.0278(14) -0.0051(11) -0.0066(11) 0.0020(11)
C6 0.0258(14) 0.0250(14) 0.0275(14) -0.0046(11) -0.0078(11) 0.0009(11)
C7 0.0277(15) 0.0286(15) 0.0273(15) -0.0069(12) -0.0041(11) 0.0025(12)
C8 0.0263(14) 0.0285(15) 0.0262(14) -0.0021(11) -0.0029(11) -0.0017(11)
C9 0.0254(14) 0.0248(14) 0.0267(14) -0.0050(11) -0.0070(11) 0.0009(11)
C10 0.0235(14) 0.0245(14) 0.0279(14) -0.0033(11) -0.0068(11) -0.0010(11)
C11 0.0262(14) 0.0234(14) 0.0252(14) -0.0034(11) -0.0063(11) -0.0001(11)
C12 0.0322(15) 0.0218(14) 0.0304(15) -0.0040(11) -0.0049(12) 0.0021(12)
C13 0.0328(16) 0.0213(14) 0.0289(15) -0.0067(11) -0.0053(12) 0.0005(11)
C14 0.0247(14) 0.0235(14) 0.0280(14) -0.0063(11) -0.0075(11) -0.0005(11)
C15 0.0271(14) 0.0241(14) 0.0278(14) -0.0064(11) -0.0075(11) -0.0017(11)
C16 0.0270(14) 0.0262(14) 0.0277(15) -0.0055(11) -0.0092(11) 0.0009(11)
C17 0.0394(17) 0.0283(15) 0.0282(15) -0.0046(12) -0.0103(13) -0.0014(13)
C18 0.0369(17) 0.0259(15) 0.0275(15) -0.0020(12) -0.0098(12) -0.0004(12)
C19 0.0271(14) 0.0242(14) 0.0277(15) -0.0024(11) -0.0074(11) 0.0027(11)
C20 0.0247(14) 0.0233(14) 0.0265(14) -0.0021(11) -0.0063(11) 0.0028(11)
N21 0.0281(12) 0.0228(12) 0.0240(12) -0.0033(9) -0.0044(9) -0.0010(10)
N22 0.0275(12) 0.0230(12) 0.0259(13) -0.0048(9) -0.0045(10) -0.0010(9)
N23 0.0246(12) 0.0230(12) 0.0257(12) -0.0048(9) -0.0053(9) -0.0005(9)
N24 0.0267(12) 0.0219(12) 0.0285(13) -0.0031(10) -0.0060(10) -0.0006(9)
C25 0.0274(14) 0.0251(14) 0.0254(14) -0.0033(11) -0.0072(11) -0.0011(11)
C26 0.0295(15) 0.0262(14) 0.0279(15) -0.0057(11) -0.0089(11) 0.0033(12)
C27 0.0272(15) 0.0332(16) 0.0253(14) -0.0048(12) -0.0038(11) 0.0008(12)
C28 0.0318(15) 0.0253(14) 0.0243(14) 0.0006(11) -0.0059(11) -0.0038(12)
C29 0.0302(15) 0.0240(14) 0.0322(16) -0.0024(12) -0.0044(12) 0.0025(12)
C30 0.0267(15) 0.0268(15) 0.0284(15) -0.0046(12) -0.0011(11) 0.0005(12)
O31 0.0400(13) 0.0300(11) 0.0316(12) 0.0019(9) 0.0006(10) -0.0021(9)
C32 0.0233(14) 0.0279(14) 0.0261(14) -0.0064(11) -0.0061(11) -0.0005(11)
C33 0.0235(14) 0.0254(14) 0.0294(15) -0.0042(11) -0.0067(11) -0.0005(11)
C34 0.0245(14) 0.0255(14) 0.0354(16) -0.0078(12) -0.0079(12) 0.0019(11)
C35 0.0273(15) 0.0360(16) 0.0294(15) -0.0105(12) -0.0067(12) -0.0015(12)
C36 0.0361(17) 0.0389(17) 0.0298(16) -0.0058(13) -0.0121(13) 0.0057(14)
C37 0.0335(16) 0.0293(15) 0.0292(15) -0.0050(12) -0.0099(12) 0.0069(12)
O38 0.0460(14) 0.0440(14) 0.0298(12) -0.0152(10) -0.0099(10) 0.0073(11)
C39 0.0250(14) 0.0212(13) 0.0280(15) -0.0042(11) -0.0042(11) 0.0006(11)
C40 0.0328(16) 0.0245(14) 0.0277(15) -0.0047(11) -0.0054(12) 0.0009(12)
C41 0.0320(15) 0.0233(14) 0.0321(16) -0.0078(12) -0.0069(12) -0.0010(12)
C42 0.0317(16) 0.0208(14) 0.0303(15) -0.0037(11) -0.0019(12) 0.0006(11)
C43 0.0335(16) 0.0304(15) 0.0263(15) -0.0032(12) -0.0068(12) 0.0010(12)
C44 0.0300(15) 0.0263(14) 0.0283(15) -0.0034(11) -0.0066(12) -0.0033(12)
O45 0.0450(13) 0.0243(11) 0.0340(12) 0.0006(9) -0.0084(10) -0.0063(9)
C46 0.0258(14) 0.0244(14) 0.0280(15) -0.0035(11) -0.0038(11) -0.0065(11)
C47 0.0280(15) 0.0305(15) 0.0283(15) -0.0048(12) -0.0053(11) -0.0049(12)
C48 0.0327(16) 0.0337(16) 0.0294(15) -0.0050(12) -0.0079(12) -0.0070(13)
N49 0.0313(13) 0.0276(13) 0.0312(13) -0.0082(10) -0.0048(10) -0.0033(10)
C50 0.0308(16) 0.0276(15) 0.0346(16) -0.0052(12) -0.0067(12) -0.0023(12)
C51 0.0301(15) 0.0265(15) 0.0292(15) -0.0053(12) -0.0067(12) -0.0034(12)
C52 0.052(2) 0.0401(19) 0.0331(17) -0.0130(14) -0.0106(15) 0.0049(16)
C53 0.048(2) 0.052(2) 0.041(2) -0.0058(17) -0.0044(16) 0.0143(18)
Cl3A 0.058(5) 0.095(4) 0.053(3) 0.039(3) 0.012(3) 0.037(4)
Cl3B 0.053(5) 0.178(11) 0.096(8) 0.070(6) -0.029(5) -0.023(5)
C54 0.110(6) 0.063(4) 0.042(3) 0.007(3) 0.010(3) -0.014(4)
Cl4 0.0810(14) 0.0725(12) 0.143(2) -0.0409(14) -0.0483(15) 0.0140(10)
C55A 0.074(9) 0.041(7) 0.110(14) -0.006(8) -0.061(10) 0.010(6)
C55B 0.16(3) 0.079(15) 0.114(19) -0.069(14) -0.13(2) 0.085(16)

loop_
_atom_type_symbol
_atom_type_description
_atom_type_scat_dispersion_real
_atom_type_scat_dispersion_imag
_atom_type_scat_source
C C 0.0033 0.0016 'International Tables Vol C Tables 4.2.6.8 and 6.1.1.4'
H H 0.0000 0.0000 'International Tables Vol C Tables 4.2.6.8 and 6.1.1.4'
N N 0.0061 0.0033 'International Tables Vol C Tables 4.2.6.8 and 6.1.1.4'
O O 0.0106 0.0060 'International Tables Vol C Tables 4.2.6.8 and 6.1.1.4'
Cl Cl 0.1484 0.1585 'International Tables Vol C Tables 4.2.6.8 and 6.1.1.4'

loop_
_geom_angle_atom_site_label_1
_geom_angle_atom_site_label_2
_geom_angle_atom_site_label_3
_geom_angle
_geom_angle_site_symmetry_1
_geom_angle_site_symmetry_3
_geom_angle_publ_flag
N21 C1 C20 125.7(3) . . ?
N21 C1 C2 108.2(2) . . ?
C20 C1 C2 126.1(3) . . ?
C3 C2 C1 107.5(3) . . ?
C3 C2 H2 126.3 . . ?
C1 C2 H2 126.3 . . ?
C2 C3 C4 107.5(2) . . ?
C2 C3 H3 126.3 . . ?
C4 C3 H3 126.3 . . ?
N21 C4 C5 125.8(2) . . ?
N21 C4 C3 108.6(2) . . ?
C5 C4 C3 125.6(3) . . ?
C6 C5 C4 124.4(3) . . ?
C6 C5 C32 116.8(2) . . ?
C4 C5 C32 118.8(2) . . ?
N22 C6 C5 126.1(3) . . ?
N22 C6 C7 109.0(2) . . ?
C5 C6 C7 124.9(3) . . ?
C8 C7 C6 107.4(3) . . ?
C8 C7 H7 126.3 . . ?
C6 C7 H7 126.3 . . ?
C7 C8 C9 106.8(3) . . ?
C7 C8 H8 126.6 . . ?
C9 C8 H8 126.6 . . ?
N22 C9 C10 125.7(3) . . ?
N22 C9 C8 109.2(2) . . ?
C10 C9 C8 125.1(3) . . ?
C11 C10 C9 125.1(3) . . ?
C11 C10 C39 116.9(2) . . ?
C9 C10 C39 118.0(2) . . ?
N23 C11 C10 126.1(3) . . ?
N23 C11 C12 108.3(2) . . ?
C10 C11 C12 125.6(3) . . ?
C13 C12 C11 107.4(3) . . ?
C13 C12 H12 126.3 . . ?
C11 C12 H12 126.3 . . ?
C12 C13 C14 107.4(3) . . ?
C12 C13 H13 126.3 . . ?
C14 C13 H13 126.3 . . ?
N23 C14 C15 125.6(3) . . ?
N23 C14 C13 109.0(2) . . ?
C15 C14 C13 125.0(3) . . ?
C14 C15 C16 124.9(3) . . ?
C14 C15 C46 116.8(2) . . ?
C16 C15 C46 118.3(3) . . ?
N24 C16 C15 124.5(3) . . ?
N24 C16 C17 109.4(2) . . ?
C15 C16 C17 125.8(3) . . ?
C18 C17 C16 107.1(3) . . ?
C18 C17 H17 126.5 . . ?
C16 C17 H17 126.5 . . ?
C17 C18 C19 107.4(3) . . ?
C17 C18 H18 126.3 . . ?
C19 C18 H18 126.3 . . ?
N24 C19 C20 126.1(3) . . ?
N24 C19 C18 108.9(2) . . ?
C20 C19 C18 124.9(3) . . ?
C1 C20 C19 124.6(3) . . ?
C1 C20 C25 117.9(2) . . ?
C19 C20 C25 117.5(2) . . ?
C4 N21 C1 108.2(2) . . ?
C4 N21 H21 128.4 . . ?
C1 N21 H21 123.2 . . ?
C9 N22 C6 107.5(2) . . ?
C9 N22 H22 124.5 . . ?
C6 N22 H22 127.9 . . ?
C14 N23 C11 107.9(2) . . ?
C14 N23 H23 135.7 . . ?
C11 N23 H23 116.4 . . ?
C16 N24 C19 107.1(2) . . ?
C16 N24 H24 124.8 . . ?
C19 N24 H24 128.1 . . ?
C30 C25 C26 117.8(3) . . ?
C30 C25 C20 120.1(3) . . ?
C26 C25 C20 122.1(3) . . ?
C27 C26 C25 121.0(3) . . ?
C27 C26 H26 119.5 . . ?
C25 C26 H26 119.5 . . ?
C28 C27 C26 120.2(3) . . ?
C28 C27 H27 119.9 . . ?
C26 C27 H27 119.9 . . ?
O31 C28 C27 123.3(3) . . ?
O31 C28 C29 117.0(3) . . ?
C27 C28 C29 119.7(3) . . ?
C30 C29 C28 119.7(3) . . ?
C30 C29 H29 120.2 . . ?
C28 C29 H29 120.2 . . ?
C29 C30 C25 121.6(3) . . ?
C29 C30 H30 119.2 . . ?
C25 C30 H30 119.2 . . ?
C28 O31 H31 110.4 . . ?
C37 C32 C33 117.6(3) . . ?
C37 C32 C5 119.4(3) . . ?
C33 C32 C5 123.0(3) . . ?
C32 C33 C34 121.3(3) . . ?
C32 C33 H33 119.4 . . ?
C34 C33 H33 119.4 . . ?
C35 C34 C33 119.7(3) . . ?
C35 C34 H34 120.2 . . ?
C33 C34 H34 120.2 . . ?
O38 C35 C36 116.6(3) . . ?
O38 C35 C34 123.9(3) . . ?
C36 C35 C34 119.5(3) . . ?
C35 C36 C37 120.5(3) . . ?
C35 C36 H36 119.8 . . ?
C37 C36 H36 119.8 . . ?
C36 C37 C32 121.3(3) . . ?
C36 C37 H37 119.3 . . ?
C32 C37 H37 119.3 . . ?
C35 O38 H38 112.2 . . ?
C40 C39 C44 118.2(3) . . ?
C40 C39 C10 121.1(3) . . ?
C44 C39 C10 120.7(2) . . ?
C41 C40 C39 120.6(3) . . ?
C41 C40 H40 119.7 . . ?
C39 C40 H40 119.7 . . ?
C40 C41 C42 120.4(3) . . ?
C40 C41 H41 119.8 . . ?
C42 C41 H41 119.8 . . ?
O45 C42 C43 122.8(3) . . ?
O45 C42 C41 117.4(3) . . ?
C43 C42 C41 119.8(3) . . ?
C44 C43 C42 119.4(3) . . ?
C44 C43 H43 120.3 . . ?
C42 C43 H43 120.3 . . ?
C43 C44 C39 121.5(3) . . ?
C43 C44 H44 119.2 . . ?
C39 C44 H44 119.2 . . ?
C42 O45 H45 112.3 . . ?
C47 C46 C51 117.0(3) . . ?
C47 C46 C15 122.4(3) . . ?
C51 C46 C15 120.6(3) . . ?
C48 C47 C46 120.5(3) . . ?
C48 C47 H47 119.7 . . ?
C46 C47 H47 119.7 . . ?
N49 C48 C47 121.0(3) . . ?
N49 C48 H48 119.5 . . ?
C47 C48 H48 119.5 . . ?
C48 N49 C50 120.7(3) . . ?
C48 N49 C52 119.6(3) . . ?
C50 N49 C52 119.6(3) . . ?
N49 C50 C51 120.4(3) . . ?
N49 C50 H50 119.8 . . ?
C51 C50 H50 119.8 . . ?
C50 C51 C46 120.4(3) . . ?
C50 C51 H51 119.8 . . ?
C46 C51 H51 119.8 . . ?
N49 C52 C53 112.3(3) . . ?
N49 C52 H52A 109.1 . . ?
C53 C52 H52A 109.1 . . ?
N49 C52 H52B 109.2 . . ?
C53 C52 H52B 109.1 . . ?
H52A C52 H52B 107.9 . . ?
C52 C53 Cl2 111.5(3) . . ?
C52 C53 H53A 109.3 . . ?
Cl2 C53 H53A 109.3 . . ?
C52 C53 H53B 109.3 . . ?
Cl2 C53 H53B 109.3 . . ?
H53A C53 H53B 108.0 . . ?
C54 C54 Cl3A 108.7(8) 2_755 . ?
C54 C54 Cl3B 96.9(8) 2_755 . ?
C54 C54 H54A 111.0 2_755 . ?
Cl3A C54 H54A 109.0 . . ?
Cl3B C54 H54A 113.3 . . ?
C54 C54 H54B 111.1 2_755 . ?
Cl3A C54 H54B 108.0 . . ?
Cl3B C54 H54B 115.1 . . ?
H54A C54 H54B 109.0 . . ?
C55A C55A Cl4 111.1(13) 2_666 . ?
C55B C55B Cl4 110(3) 2_666 . ?

loop_
_geom_bond_atom_site_label_1
_geom_bond_atom_site_label_2
_geom_bond_distance
_geom_bond_site_symmetry_2
_geom_bond_publ_flag
Cl2 C53 1.795(4) . ?
C1 N21 1.372(4) . ?
C1 C20 1.404(4) . ?
C1 C2 1.450(4) . ?
C2 C3 1.353(4) . ?
C2 H2 0.9500 . ?
C3 C4 1.441(4) . ?
C3 H3 0.9500 . ?
C4 N21 1.370(4) . ?
C4 C5 1.410(4) . ?
C5 C6 1.411(4) . ?
C5 C32 1.493(4) . ?
C6 N22 1.370(4) . ?
C6 C7 1.441(4) . ?
C7 C8 1.360(4) . ?
C7 H7 0.9500 . ?
C8 C9 1.445(4) . ?
C8 H8 0.9500 . ?
C9 N22 1.368(4) . ?
C9 C10 1.404(4) . ?
C10 C11 1.399(4) . ?
C10 C39 1.499(4) . ?
C11 N23 1.382(4) . ?
C11 C12 1.442(4) . ?
C12 C13 1.356(4) . ?
C12 H12 0.9500 . ?
C13 C14 1.441(4) . ?
C13 H13 0.9500 . ?
C14 N23 1.361(4) . ?
C14 C15 1.408(4) . ?
C15 C16 1.415(4) . ?
C15 C46 1.486(4) . ?
C16 N24 1.369(4) . ?
C16 C17 1.436(4) . ?
C17 C18 1.357(4) . ?
C17 H17 0.9500 . ?
C18 C19 1.437(4) . ?
C18 H18 0.9500 . ?
C19 N24 1.378(4) . ?
C19 C20 1.404(4) . ?
C20 C25 1.499(4) . ?
N21 H21 0.8684 . ?
N22 H22 0.8448 . ?
N23 H23 0.8246 . ?
N24 H24 0.9326 . ?
C25 C30 1.397(4) . ?
C25 C26 1.401(4) . ?
C26 C27 1.392(4) . ?
C26 H26 0.9500 . ?
C27 C28 1.385(4) . ?
C27 H27 0.9500 . ?
C28 O31 1.368(3) . ?
C28 C29 1.398(4) . ?
C29 C30 1.383(4) . ?
C29 H29 0.9500 . ?
C30 H30 0.9500 . ?
O31 H31 0.9042 . ?
C32 C37 1.395(4) . ?
C32 C33 1.395(4) . ?
C33 C34 1.398(4) . ?
C33 H33 0.9500 . ?
C34 C35 1.387(4) . ?
C34 H34 0.9500 . ?
C35 O38 1.373(4) . ?
C35 C36 1.382(5) . ?
C36 C37 1.384(4) . ?
C36 H36 0.9500 . ?
C37 H37 0.9500 . ?
O38 H38 0.9966 . ?
C39 C40 1.398(4) . ?
C39 C44 1.402(4) . ?
C40 C41 1.388(4) . ?
C40 H40 0.9500 . ?
C41 C42 1.396(4) . ?
C41 H41 0.9500 . ?
C42 O45 1.373(3) . ?
C42 C43 1.392(4) . ?
C43 C44 1.389(4) . ?
C43 H43 0.9500 . ?
C44 H44 0.9500 . ?
O45 H45 0.9927 . ?
C46 C47 1.396(4) . ?
C46 C51 1.403(4) . ?
C47 C48 1.369(4) . ?
C47 H47 0.9500 . ?
C48 N49 1.339(4) . ?
C48 H48 0.9500 . ?
N49 C50 1.353(4) . ?
N49 C52 1.479(4) . ?
C50 C51 1.373(4) . ?
C50 H50 0.9500 . ?
C51 H51 0.9500 . ?
C52 C53 1.507(5) . ?
C52 H52A 0.9900 . ?
C52 H52B 0.9900 . ?
C53 H53A 0.9900 . ?
C53 H53B 0.9900 . ?
Cl3A Cl3B 0.40(3) . ?
Cl3A C54 1.739(14) . ?
Cl3B C54 1.888(16) . ?
C54 C54 1.488(14) 2_755 ?
C54 H54A 0.9900 . ?
C54 H54B 0.9900 . ?
Cl4 C55A 1.699(16) . ?
Cl4 C55B 1.86(4) . ?

loop_
_geom_hbond_atom_site_label_D
_geom_hbond_atom_site_label_H
_geom_hbond_atom_site_label_A
_geom_hbond_distance_DH
_geom_hbond_distance_HA
_geom_hbond_distance_DA
_geom_hbond_angle_DHA
_geom_hbond_site_symmetry_A
O31 H31 Cl1 0.90 2.21 3.067(2) 157.6 1_546
O38 H38 Cl1 1.00 2.07 3.020(3) 157.7 1_645
O45 H45 Cl1 0.99 2.05 3.039(2) 176.9 1_655
